data_4307796
loop_
_publ_author_name
'Jari Konu'
'Maravanji S. Balakrishna'
'Tristram Chivers'
'Thomas W. Swaddle'

_publ_contact_author 'Professor Tristram Chivers'
_publ_contact_author_email chivers@ucalgary.ca
_publ_section_title
;
New Bonding Modes for Boraamidinate Ligands in Heavy Group 15 Complexes:
Fluxional Behavior of the 1:2 Complexes, LiM[PhB(NtBu)2]2 (M = As, Sb, Bi)
;
_journal_name_full 'Inorganic Chemistry'
_journal_page_first 2627
_journal_page_last 2636
_journal_paper_doi 10.1021/ic0622757
_journal_volume 46
_journal_year 2007
_chemical_formula_moiety 'C28 H46 B2 Li N4 Sb'
_chemical_formula_sum 'C28 H46 B2 Li N4 Sb'
_chemical_formula_weight 589.00
_chemical_name_systematic
;
 ?
;
_space_group_IT_number 15
_symmetry_cell_setting monoclinic
_symmetry_space_group_name_Hall '-C 2yc'
_symmetry_space_group_name_H-M 'C 1 2/c 1'
_atom_sites_solution_hydrogens geom
_atom_sites_solution_primary direct
_atom_sites_solution_secondary difmap
_audit_creation_method SHELXL-97
_cell_angle_alpha 90.00
_cell_angle_beta 133.85(3)
_cell_angle_gamma 90.00
_cell_formula_units_Z 4
_cell_length_a 25.878(5)
_cell_length_b 8.7115(17)
_cell_length_c 18.521(4)
_cell_measurement_reflns_used 8355
_cell_measurement_temperature 173(2)
_cell_measurement_theta_max 25.03
_cell_measurement_theta_min 3.41
_cell_volume 3011.0(18)
_computing_cell_refinement 'HKL Scalepack (Otwinowski & Minor 1997)'
_computing_data_collection 'Collect (Nonius BV, 1997-2000)'
_computing_data_reduction DENZO-SMN
_computing_molecular_graphics 'DIAMOND (Brandenburg & Berndt, 1999)'
_computing_publication_material 'WinGX v1.70-01 (L. J. Farrugia)'
_computing_structure_refinement 'SHELXL-97 (Sheldrick, 1997)'
_computing_structure_solution 'SHELXS-97 (Sheldrick, 1997)'
_diffrn_ambient_temperature 173(2)
_diffrn_measured_fraction_theta_full 0.995
_diffrn_measured_fraction_theta_max 0.995
_diffrn_measurement_device_type 'KappaCCD (Nonius, FR540C)'
_diffrn_measurement_method 'phi\omega scans'
_diffrn_radiation_monochromator 'horizonally mounted graphite crystal'
_diffrn_radiation_source 'Enraf Nonius FR590D, fine-focus sealed tube'
_diffrn_radiation_type MoK\a
_diffrn_radiation_wavelength 0.71073
_diffrn_reflns_av_R_equivalents 0.0979
_diffrn_reflns_av_sigmaI/netI 0.1016
_diffrn_reflns_limit_h_max 30
_diffrn_reflns_limit_h_min -30
_diffrn_reflns_limit_k_max 9
_diffrn_reflns_limit_k_min -10
_diffrn_reflns_limit_l_max 22
_diffrn_reflns_limit_l_min -21
_diffrn_reflns_number 8355
_diffrn_reflns_theta_full 25.03
_diffrn_reflns_theta_max 25.03
_diffrn_reflns_theta_min 3.41
_diffrn_standards_number 0
_exptl_absorpt_coefficient_mu 0.939
_exptl_absorpt_correction_T_max 0.9824
_exptl_absorpt_correction_T_min 0.9614
_exptl_absorpt_correction_type integration
_exptl_absorpt_process_details 'SADABS (SHELXTL-NT v5.1, Bruker)'
_exptl_crystal_colour colorless
_exptl_crystal_density_diffrn 1.299
_exptl_crystal_density_method 'not measured'
_exptl_crystal_description block
_exptl_crystal_F_000 1224
_exptl_crystal_size_max 0.04
_exptl_crystal_size_mid 0.04
_exptl_crystal_size_min 0.03
_refine_diff_density_max 0.481
_refine_diff_density_min -0.511
_refine_diff_density_rms 0.095
_refine_ls_extinction_method none
_refine_ls_goodness_of_fit_ref 1.061
_refine_ls_hydrogen_treatment constr
_refine_ls_matrix_type full
_refine_ls_number_parameters 166
_refine_ls_number_reflns 2650
_refine_ls_number_restraints 0
_refine_ls_restrained_S_all 1.061
_refine_ls_R_factor_all 0.1160
_refine_ls_R_factor_gt 0.0662
_refine_ls_shift/su_max 0.000
_refine_ls_shift/su_mean 0.000
_refine_ls_structure_factor_coef Fsqd
_refine_ls_weighting_details 'calc w=1/[\s^2^(Fo^2^)+(0.0323P)^2^+19.4794P] where P=(Fo^2^+2Fc^2^)/3'
_refine_ls_weighting_scheme calc
_refine_ls_wR_factor_gt 0.1260
_refine_ls_wR_factor_ref 0.1419
_reflns_number_gt 1758
_reflns_number_total 2650
_reflns_threshold_expression >2sigma(I)
_cod_data_source_file ic0622757si20070112_014747_8.cif
_cod_data_source_block compound_3b
_cod_original_sg_symbol_H-M 'C 2/c'
_cod_database_code 4307796

loop_
_symmetry_equiv_pos_as_xyz
'x, y, z'
'-x, y, -z+1/2'
'x+1/2, y+1/2, z'
'-x+1/2, y+1/2, -z+1/2'
'-x, -y, -z'
'x, -y, z-1/2'
'-x+1/2, -y+1/2, -z'
'x+1/2, -y+1/2, z-1/2'

loop_
_atom_site_label
_atom_site_type_symbol
_atom_site_fract_x
_atom_site_fract_y
_atom_site_fract_z
_atom_site_U_iso_or_equiv
_atom_site_adp_type
_atom_site_occupancy
_atom_site_symmetry_multiplicity
_atom_site_calc_flag
_atom_site_refinement_flags
_atom_site_disorder_assembly
_atom_site_disorder_group
Sb1 Sb 0.04238(9) 0.51245(13) 0.22846(12) 0.0284(3) Uani 0.50 1 d P . .
Li1 Li 0.047(3) 0.549(5) 0.224(4) 0.0284(3) Uani 0.50 1 d P . .
N1 N 0.0103(2) 0.7168(5) 0.1705(3) 0.0303(11) Uani 1 1 d . . .
N2 N 0.0740(2) 0.5354(5) 0.3699(3) 0.0379(13) Uani 1 1 d . . .
B1 B -0.0611(3) 0.6664(8) 0.0957(5) 0.0329(16) Uani 1 1 d . . .
C1 C 0.0513(3) 0.8420(7) 0.1753(4) 0.0333(14) Uani 1 1 d . . .
C2 C 0.1178(3) 0.8719(8) 0.2850(4) 0.0498(18) Uani 1 1 d . . .
H2A H 0.1034 0.9016 0.3200 0.075 Uiso 1 1 calc R . .
H2B H 0.1458 0.9550 0.2903 0.075 Uiso 1 1 calc R . .
H2C H 0.1470 0.7785 0.3154 0.075 Uiso 1 1 calc R . .
C3 C 0.0740(4) 0.7960(9) 0.1214(5) 0.0549(19) Uani 1 1 d . . .
H3A H 0.0313 0.7774 0.0505 0.082 Uiso 1 1 calc R . .
H3B H 0.1029 0.7021 0.1516 0.082 Uiso 1 1 calc R . .
H3C H 0.1024 0.8787 0.1273 0.082 Uiso 1 1 calc R . .
C4 C 0.0067(3) 0.9898(8) 0.1279(5) 0.0535(17) Uani 1 1 d . . .
H4A H -0.0078 1.0207 0.1626 0.080 Uiso 1 1 calc R . .
H4B H -0.0360 0.9715 0.0570 0.080 Uiso 1 1 calc R . .
H4C H 0.0355 1.0716 0.1339 0.080 Uiso 1 1 calc R . .
C5 C 0.1270(3) 0.4126(7) 0.4294(5) 0.0395(15) Uani 1 1 d . . .
C6 C 0.1163(4) 0.3357(8) 0.4917(5) 0.068(2) Uani 1 1 d . . .
H6A H 0.1219 0.4118 0.5356 0.102 Uiso 1 1 calc R . .
H6B H 0.1520 0.2542 0.5324 0.102 Uiso 1 1 calc R . .
H6C H 0.0681 0.2913 0.4473 0.102 Uiso 1 1 calc R . .
C7 C 0.2032(4) 0.4821(11) 0.4975(8) 0.112(4) Uani 1 1 d . . .
H7A H 0.2093 0.5611 0.5406 0.168 Uiso 1 1 calc R . .
H7B H 0.2096 0.5283 0.4559 0.168 Uiso 1 1 calc R . .
H7C H 0.2389 0.4010 0.5391 0.168 Uiso 1 1 calc R . .
C8 C 0.1163(6) 0.2896(12) 0.3627(8) 0.122(5) Uani 1 1 d . . .
H8A H 0.0680 0.2465 0.3206 0.184 Uiso 1 1 calc R . .
H8B H 0.1519 0.2082 0.4041 0.184 Uiso 1 1 calc R . .
H8C H 0.1221 0.3343 0.3200 0.184 Uiso 1 1 calc R . .
C9 C -0.1195(3) 0.7389(7) -0.0136(4) 0.0370(15) Uani 1 1 d . . .
C10 C -0.1186(4) 0.7063(8) -0.0867(4) 0.0442(17) Uani 1 1 d . . .
H10 H -0.0838 0.6375 -0.0716 0.053 Uiso 1 1 calc R . .
C11 C -0.1677(4) 0.7727(9) -0.1805(5) 0.056(2) Uani 1 1 d . . .
H11 H -0.1669 0.7468 -0.2295 0.068 Uiso 1 1 calc R . .
C12 C -0.2182(4) 0.8766(9) -0.2041(5) 0.061(2) Uani 1 1 d . . .
H12 H -0.2515 0.9234 -0.2683 0.073 Uiso 1 1 calc R . .
C13 C -0.2186(3) 0.9094(9) -0.1326(5) 0.057(2) Uani 1 1 d . . .
H13 H -0.2529 0.9800 -0.1474 0.068 Uiso 1 1 calc R . .
C14 C -0.1704(3) 0.8423(9) -0.0393(5) 0.0513(19) Uani 1 1 d . . .
H14 H -0.1721 0.8680 0.0088 0.062 Uiso 1 1 calc R . .

loop_
_atom_site_aniso_label
_atom_site_aniso_U_11
_atom_site_aniso_U_22
_atom_site_aniso_U_33
_atom_site_aniso_U_23
_atom_site_aniso_U_13
_atom_site_aniso_U_12
Sb1 0.0322(5) 0.0305(8) 0.0260(4) 0.0052(6) 0.0214(3) 0.0061(7)
Li1 0.0322(5) 0.0305(8) 0.0260(4) 0.0052(6) 0.0214(3) 0.0061(7)
N1 0.026(3) 0.039(3) 0.027(2) -0.003(2) 0.019(2) -0.003(2)
N2 0.036(3) 0.032(3) 0.022(2) 0.002(2) 0.011(2) -0.010(2)
B1 0.028(4) 0.047(5) 0.027(3) -0.013(3) 0.020(3) -0.001(3)
C1 0.030(3) 0.040(4) 0.026(3) 0.003(3) 0.018(3) 0.006(3)
C2 0.047(4) 0.043(4) 0.035(3) -0.001(3) 0.020(3) -0.013(3)
C3 0.057(5) 0.064(5) 0.062(4) -0.015(4) 0.048(4) -0.018(4)
C4 0.050(4) 0.050(4) 0.057(4) 0.016(4) 0.036(3) 0.009(4)
C5 0.031(3) 0.039(4) 0.047(4) -0.013(3) 0.027(3) -0.005(3)
C6 0.094(6) 0.035(4) 0.050(4) 0.018(4) 0.040(5) 0.005(4)
C7 0.049(5) 0.090(7) 0.177(10) -0.069(7) 0.071(6) -0.027(5)
C8 0.138(9) 0.115(9) 0.195(11) -0.112(8) 0.145(9) -0.069(7)
C9 0.037(4) 0.046(4) 0.028(3) -0.006(3) 0.022(3) -0.012(3)
C10 0.059(4) 0.045(4) 0.035(3) -0.009(3) 0.035(3) -0.019(3)
C11 0.088(6) 0.053(5) 0.044(4) -0.011(4) 0.052(4) -0.027(4)
C12 0.060(5) 0.066(6) 0.026(3) 0.001(3) 0.019(4) -0.022(4)
C13 0.033(4) 0.073(5) 0.041(4) 0.003(4) 0.016(3) -0.004(4)
C14 0.037(4) 0.080(6) 0.030(3) -0.004(3) 0.020(3) -0.001(4)

loop_
_atom_type_symbol
_atom_type_description
_atom_type_scat_dispersion_real
_atom_type_scat_dispersion_imag
_atom_type_scat_source
C C 0.0033 0.0016 'International Tables Vol C Tables 4.2.6.8 and 6.1.1.4'
H H 0.0000 0.0000 'International Tables Vol C Tables 4.2.6.8 and 6.1.1.4'
Li Li -0.0003 0.0001 'International Tables Vol C Tables 4.2.6.8 and 6.1.1.4'
B B 0.0013 0.0007 'International Tables Vol C Tables 4.2.6.8 and 6.1.1.4'
N N 0.0061 0.0033 'International Tables Vol C Tables 4.2.6.8 and 6.1.1.4'
Sb Sb -0.5866 1.5461 'International Tables Vol C Tables 4.2.6.8 and 6.1.1.4'

loop_
_geom_angle_atom_site_label_1
_geom_angle_atom_site_label_2
_geom_angle_atom_site_label_3
_geom_angle
_geom_angle_site_symmetry_1
_geom_angle_site_symmetry_3
_geom_angle_publ_flag
N1 Sb1 N2 104.19(19) . . ?
N1 Sb1 N2 69.09(19) . 2 ?
N2 Sb1 N2 98.54(17) . 2 ?
N1 Sb1 B1 35.4(2) . . ?
N2 Sb1 B1 113.9(2) . . ?
N2 Sb1 B1 36.2(2) 2 . ?
N1 Sb1 C8 160.8(2) . . ?
N2 Sb1 C8 60.4(2) . . ?
N2 Sb1 C8 121.9(2) 2 . ?
B1 Sb1 C8 158.1(3) . . ?
N1 Sb1 Sb1 92.19(14) . 2 ?
N2 Sb1 Sb1 50.58(14) . 2 ?
N2 Sb1 Sb1 48.94(13) 2 2 ?
B1 Sb1 Sb1 75.94(16) . 2 ?
C8 Sb1 Sb1 86.09(18) . 2 ?
N1 Sb1 Li1 86.8(9) . 2 ?
N2 Sb1 Li1 49.6(10) . 2 ?
N2 Sb1 Li1 49.0(10) 2 2 ?
B1 Sb1 Li1 72.9(9) . 2 ?
C8 Sb1 Li1 90.3(9) . 2 ?
Sb1 Sb1 Li1 6.2(8) 2 2 ?
N1 Li1 N2 110(2) . . ?
N1 Li1 B1 37.4(11) . . ?
N2 Li1 B1 114(2) . . ?
N1 Li1 N2 71.2(19) . 2 ?
N2 Li1 N2 91.8(16) . 2 ?
B1 Li1 N2 36.9(8) . 2 ?
N1 Li1 C1 27.4(8) . . ?
N2 Li1 C1 113.0(18) . . ?
B1 Li1 C1 63.0(10) . . ?
N2 Li1 C1 98.5(16) 2 . ?
N1 Li1 Sb1 92(2) . 2 ?
N2 Li1 Sb1 46.6(8) . 2 ?
B1 Li1 Sb1 73.7(13) . 2 ?
N2 Li1 Sb1 45.3(8) 2 2 ?
C1 Li1 Sb1 114.3(16) . 2 ?
N1 Li1 Li1 86.6(19) . 2 ?
N2 Li1 Li1 46.3(12) . 2 ?
B1 Li1 Li1 71.1(18) . 2 ?
N2 Li1 Li1 45.9(13) 2 2 ?
C1 Li1 Li1 108.4(11) . 2 ?
Sb1 Li1 Li1 6.2(8) 2 2 ?
B1 N1 C1 133.4(5) . . ?
B1 N1 Li1 97.5(18) . . ?
C1 N1 Li1 121.8(17) . . ?
B1 N1 Sb1 91.4(4) . . ?
C1 N1 Sb1 128.9(4) . . ?
B1 N2 C5 128.6(5) 2 . ?
B1 N2 Sb1 126.8(4) 2 . ?
C5 N2 Sb1 102.5(4) . . ?
B1 N2 Sb1 80.5(3) 2 2 ?
C5 N2 Sb1 126.1(4) . 2 ?
Sb1 N2 Sb1 80.48(16) . 2 ?
B1 N2 Li1 120.2(12) 2 . ?
C5 N2 Li1 106.9(13) . . ?
Sb1 N2 Li1 84.4(13) 2 . ?
B1 N2 Li1 71.5(10) 2 2 ?
C5 N2 Li1 132.9(12) . 2 ?
Sb1 N2 Li1 85.1(11) . 2 ?
Li1 N2 Li1 87.8(17) . 2 ?
N1 B1 N2 111.0(5) . 2 ?
N1 B1 C9 124.8(6) . . ?
N2 B1 C9 124.3(5) 2 . ?
N1 B1 Li1 45.1(11) . . ?
N2 B1 Li1 71.6(10) 2 . ?
C9 B1 Li1 153.0(12) . . ?
N1 B1 Sb1 53.2(3) . . ?
N2 B1 Sb1 63.3(3) 2 . ?
C9 B1 Sb1 156.3(4) . . ?
N1 C1 C2 107.9(4) . . ?
N1 C1 C3 110.7(5) . . ?
C2 C1 C3 109.2(5) . . ?
N1 C1 C4 111.1(5) . . ?
C2 C1 C4 109.0(5) . . ?
C3 C1 C4 108.9(5) . . ?
C2 C1 Li1 89.3(11) . . ?
C3 C1 Li1 95.3(11) . . ?
C4 C1 Li1 141.7(11) . . ?
C1 C2 H2A 109.5 . . ?
C1 C2 H2B 109.5 . . ?
H2A C2 H2B 109.5 . . ?
C1 C2 H2C 109.5 . . ?
H2A C2 H2C 109.5 . . ?
H2B C2 H2C 109.5 . . ?
C1 C3 H3A 109.5 . . ?
C1 C3 H3B 109.5 . . ?
H3A C3 H3B 109.5 . . ?
C1 C3 H3C 109.5 . . ?
H3A C3 H3C 109.5 . . ?
H3B C3 H3C 109.5 . . ?
C1 C4 H4A 109.5 . . ?
C1 C4 H4B 109.5 . . ?
H4A C4 H4B 109.5 . . ?
C1 C4 H4C 109.5 . . ?
H4A C4 H4C 109.5 . . ?
H4B C4 H4C 109.5 . . ?
N2 C5 C8 110.9(7) . . ?
N2 C5 C6 109.0(5) . . ?
C8 C5 C6 106.4(6) . . ?
N2 C5 C7 109.1(6) . . ?
C8 C5 C7 110.7(6) . . ?
C6 C5 C7 110.7(7) . . ?
C5 C6 H6A 109.5 . . ?
C5 C6 H6B 109.5 . . ?
H6A C6 H6B 109.5 . . ?
C5 C6 H6C 109.5 . . ?
H6A C6 H6C 109.5 . . ?
H6B C6 H6C 109.5 . . ?
C5 C7 H7A 109.5 . . ?
C5 C7 H7B 109.5 . . ?
H7A C7 H7B 109.5 . . ?
C5 C7 H7C 109.5 . . ?
H7A C7 H7C 109.5 . . ?
H7B C7 H7C 109.5 . . ?
C5 C8 Sb1 81.5(5) . . ?
C5 C8 H8A 109.5 . . ?
Sb1 C8 H8A 80.8 . . ?
C5 C8 H8B 109.5 . . ?
Sb1 C8 H8B 160.2 . . ?
H8A C8 H8B 109.5 . . ?
C5 C8 H8C 109.5 . . ?
Sb1 C8 H8C 50.7 . . ?
H8A C8 H8C 109.5 . . ?
H8B C8 H8C 109.5 . . ?
C14 C9 C10 116.8(6) . . ?
C14 C9 B1 122.3(5) . . ?
C10 C9 B1 120.8(6) . . ?
C11 C10 C9 121.0(7) . . ?
C11 C10 H10 119.5 . . ?
C9 C10 H10 119.5 . . ?
C10 C11 C12 120.9(6) . . ?
C10 C11 H11 119.5 . . ?
C12 C11 H11 119.5 . . ?
C13 C12 C11 118.1(7) . . ?
C13 C12 H12 121.0 . . ?
C11 C12 H12 121.0 . . ?
C12 C13 C14 121.3(7) . . ?
C12 C13 H13 119.3 . . ?
C14 C13 H13 119.3 . . ?
C13 C14 C9 121.9(6) . . ?
C13 C14 H14 119.1 . . ?
C9 C14 H14 119.1 . . ?

loop_
_geom_bond_atom_site_label_1
_geom_bond_atom_site_label_2
_geom_bond_distance
_geom_bond_site_symmetry_2
_geom_bond_publ_flag
Sb1 N1 1.943(5) . ?
Sb1 N2 2.145(5) . ?
Sb1 N2 2.198(5) 2 ?
Sb1 B1 2.427(7) . ?
Sb1 C8 2.649(13) . ?
Li1 N1 1.64(4) . ?
Li1 N2 2.28(4) . ?
Li1 N2 2.30(5) 2 ?
N1 B1 1.407(8) . ?
N1 C1 1.480(7) . ?
N2 B1 1.455(8) 2 ?
N2 C5 1.465(8) . ?
B1 N2 1.455(8) 2 ?
B1 C9 1.595(9) . ?
C1 C2 1.520(8) . ?
C1 C3 1.522(8) . ?
C1 C4 1.536(9) . ?
C2 H2A 0.9800 . ?
C2 H2B 0.9800 . ?
C2 H2C 0.9800 . ?
C3 H3A 0.9800 . ?
C3 H3B 0.9800 . ?
C3 H3C 0.9800 . ?
C4 H4A 0.9800 . ?
C4 H4B 0.9800 . ?
C4 H4C 0.9800 . ?
C5 C8 1.509(9) . ?
C5 C6 1.517(9) . ?
C5 C7 1.549(9) . ?
C6 H6A 0.9800 . ?
C6 H6B 0.9800 . ?
C6 H6C 0.9800 . ?
C7 H7A 0.9800 . ?
C7 H7B 0.9800 . ?
C7 H7C 0.9800 . ?
C8 H8A 0.9800 . ?
C8 H8B 0.9800 . ?
C8 H8C 0.9800 . ?
C9 C14 1.379(9) . ?
C9 C10 1.398(8) . ?
C10 C11 1.381(9) . ?
C10 H10 0.9500 . ?
C11 C12 1.388(10) . ?
C11 H11 0.9500 . ?
C12 C13 1.362(10) . ?
C12 H12 0.9500 . ?
C13 C14 1.378(9) . ?
C13 H13 0.9500 . ?
C14 H14 0.9500 . ?

loop_
_geom_torsion_atom_site_label_1
_geom_torsion_atom_site_label_2
_geom_torsion_atom_site_label_3
_geom_torsion_atom_site_label_4
_geom_torsion
_geom_torsion_site_symmetry_1
_geom_torsion_site_symmetry_2
_geom_torsion_site_symmetry_3
_geom_torsion_site_symmetry_4
_geom_torsion_publ_flag
N2 Li1 N1 B1 -103.8(19) . . . . ?
N2 Li1 N1 B1 -18.7(9) 2 . . . ?
C1 Li1 N1 B1 153.8(14) . . . . ?
Sb1 Li1 N1 B1 -59.7(11) 2 . . . ?
Li1 Li1 N1 B1 -62.9(16) 2 . . . ?
N2 Li1 N1 C1 102.4(19) . . . . ?
B1 Li1 N1 C1 -153.8(14) . . . . ?
N2 Li1 N1 C1 -172.5(6) 2 . . . ?
Sb1 Li1 N1 C1 146.5(7) 2 . . . ?
Li1 Li1 N1 C1 143.3(12) 2 . . . ?
B1 Li1 N1 Sb1 31(14) . . . . ?
N2 Li1 N1 Sb1 13(13) 2 . . . ?
C1 Li1 N1 Sb1 -175(13) . . . . ?
Sb1 Li1 N1 Sb1 -29(13) 2 . . . ?
Li1 Li1 N1 Sb1 -32(13) 2 . . . ?
N2 Sb1 N1 B1 -111.5(3) . . . . ?
N2 Sb1 N1 B1 -17.7(3) 2 . . . ?
C8 Sb1 N1 B1 -146.1(7) . . . . ?
Sb1 Sb1 N1 B1 -61.7(3) 2 . . . ?
Li1 Sb1 N1 B1 -64.7(9) 2 . . . ?
N2 Sb1 N1 C1 94.0(4) . . . . ?
N2 Sb1 N1 C1 -172.2(5) 2 . . . ?
B1 Sb1 N1 C1 -154.5(6) . . . . ?
C8 Sb1 N1 C1 59.3(9) . . . . ?
Sb1 Sb1 N1 C1 143.8(4) 2 . . . ?
Li1 Sb1 N1 C1 140.8(10) 2 . . . ?
N2 Sb1 N1 Li1 99(14) . . . . ?
N2 Sb1 N1 Li1 -167(14) 2 . . . ?
B1 Sb1 N1 Li1 -149(14) . . . . ?
C8 Sb1 N1 Li1 65(14) . . . . ?
Sb1 Sb1 N1 Li1 149(14) 2 . . . ?
Li1 Sb1 N1 Li1 146(13) 2 . . . ?
N1 Sb1 N2 B1 10.5(5) . . . 2 ?
N2 Sb1 N2 B1 -60.0(5) 2 . . 2 ?
B1 Sb1 N2 B1 -25.6(6) . . . 2 ?
C8 Sb1 N2 B1 178.1(6) . . . 2 ?
Sb1 Sb1 N2 B1 -70.5(5) 2 . . 2 ?
Li1 Sb1 N2 B1 -62.5(11) 2 . . 2 ?
N1 Sb1 N2 C5 -154.0(3) . . . . ?
N2 Sb1 N2 C5 135.5(3) 2 . . . ?
B1 Sb1 N2 C5 169.9(3) . . . . ?
C8 Sb1 N2 C5 13.6(4) . . . . ?
Sb1 Sb1 N2 C5 125.0(4) 2 . . . ?
Li1 Sb1 N2 C5 133.0(11) 2 . . . ?
N1 Sb1 N2 Sb1 80.99(18) . . . 2 ?
N2 Sb1 N2 Sb1 10.5(3) 2 . . 2 ?
B1 Sb1 N2 Sb1 44.9(3) . . . 2 ?
C8 Sb1 N2 Sb1 -111.5(3) . . . 2 ?
Li1 Sb1 N2 Sb1 7.9(11) 2 . . 2 ?
N1 Sb1 N2 Li1 -34(9) . . . . ?
N2 Sb1 N2 Li1 -105(9) 2 . . . ?
B1 Sb1 N2 Li1 -70(9) . . . . ?
C8 Sb1 N2 Li1 133(9) . . . . ?
Sb1 Sb1 N2 Li1 -115(9) 2 . . . ?
Li1 Sb1 N2 Li1 -107(9) 2 . . . ?
N1 Sb1 N2 Li1 73.1(11) . . . 2 ?
N2 Sb1 N2 Li1 2.6(11) 2 . . 2 ?
B1 Sb1 N2 Li1 36.9(11) . . . 2 ?
C8 Sb1 N2 Li1 -119.4(11) . . . 2 ?
Sb1 Sb1 N2 Li1 -7.9(11) 2 . . 2 ?
N1 Li1 N2 B1 -2(3) . . . 2 ?
B1 Li1 N2 B1 -43(2) . . . 2 ?
N2 Li1 N2 B1 -73.2(14) 2 . . 2 ?
C1 Li1 N2 B1 27(2) . . . 2 ?
Sb1 Li1 N2 B1 -75.6(8) 2 . . 2 ?
Li1 Li1 N2 B1 -67.1(12) 2 . . 2 ?
N1 Li1 N2 C5 -160.8(19) . . . . ?
B1 Li1 N2 C5 159.1(13) . . . . ?
N2 Li1 N2 C5 128.4(10) 2 . . . ?
C1 Li1 N2 C5 -131.6(15) . . . . ?
Sb1 Li1 N2 C5 126.0(5) 2 . . . ?
Li1 Li1 N2 C5 134.5(12) 2 . . . ?
N1 Li1 N2 Sb1 137(10) . . . . ?
B1 Li1 N2 Sb1 97(9) . . . . ?
N2 Li1 N2 Sb1 66(8) 2 . . . ?
C1 Li1 N2 Sb1 166(10) . . . . ?
Sb1 Li1 N2 Sb1 64(8) 2 . . . ?
Li1 Li1 N2 Sb1 72(9) 2 . . . ?
N1 Li1 N2 Sb1 73(2) . . . 2 ?
B1 Li1 N2 Sb1 33.1(15) . . . 2 ?
N2 Li1 N2 Sb1 2.4(10) 2 . . 2 ?
C1 Li1 N2 Sb1 102.4(18) . . . 2 ?
Li1 Li1 N2 Sb1 8.5(11) 2 . . 2 ?
N1 Li1 N2 Li1 65(3) . . . 2 ?
B1 Li1 N2 Li1 25(2) . . . 2 ?
N2 Li1 N2 Li1 -6(2) 2 . . 2 ?
C1 Li1 N2 Li1 93.9(17) . . . 2 ?
Sb1 Li1 N2 Li1 -8.5(11) 2 . . 2 ?
C1 N1 B1 N2 179.8(5) . . . 2 ?
Li1 N1 B1 N2 30.9(17) . . . 2 ?
Sb1 N1 B1 N2 27.3(5) . . . 2 ?
C1 N1 B1 C9 1.8(10) . . . . ?
Li1 N1 B1 C9 -147.1(17) . . . . ?
Sb1 N1 B1 C9 -150.7(5) . . . . ?
C1 N1 B1 Li1 148.9(18) . . . . ?
Sb1 N1 B1 Li1 -3.7(17) . . . . ?
C1 N1 B1 Sb1 152.5(7) . . . . ?
Li1 N1 B1 Sb1 3.7(17) . . . . ?
N2 Li1 B1 N1 92(2) . . . . ?
N2 Li1 B1 N1 149.6(16) 2 . . . ?
C1 Li1 B1 N1 -13.2(7) . . . . ?
Sb1 Li1 B1 N1 115.9(16) 2 . . . ?
Li1 Li1 B1 N1 110.1(15) 2 . . . ?
N1 Li1 B1 N2 -149.6(16) . . . 2 ?
N2 Li1 B1 N2 -58.1(14) . . . 2 ?
C1 Li1 B1 N2 -162.8(10) . . . 2 ?
Sb1 Li1 B1 N2 -33.7(4) 2 . . 2 ?
Li1 Li1 B1 N2 -39.6(8) 2 . . 2 ?
N1 Li1 B1 C9 80(3) . . . . ?
N2 Li1 B1 C9 171.1(11) . . . . ?
N2 Li1 B1 C9 -131(2) 2 . . . ?
C1 Li1 B1 C9 66(3) . . . . ?
Sb1 Li1 B1 C9 -164.5(19) 2 . . . ?
Li1 Li1 B1 C9 -170(2) 2 . . . ?
N1 Li1 B1 Sb1 -160(9) . . . . ?
N2 Li1 B1 Sb1 -68(8) . . . . ?
N2 Li1 B1 Sb1 -10(8) 2 . . . ?
C1 Li1 B1 Sb1 -173(9) . . . . ?
Sb1 Li1 B1 Sb1 -44(8) 2 . . . ?
Li1 Li1 B1 Sb1 -50(8) 2 . . . ?
N2 Sb1 B1 N1 80.7(3) . . . . ?
N2 Sb1 B1 N1 151.4(5) 2 . . . ?
C8 Sb1 B1 N1 150.4(6) . . . . ?
Sb1 Sb1 B1 N1 114.9(3) 2 . . . ?
Li1 Sb1 B1 N1 109.3(9) 2 . . . ?
N1 Sb1 B1 N2 -151.4(5) . . . 2 ?
N2 Sb1 B1 N2 -70.7(3) . . . 2 ?
C8 Sb1 B1 N2 -0.9(7) . . . 2 ?
Sb1 Sb1 B1 N2 -36.5(3) 2 . . 2 ?
Li1 Sb1 B1 N2 -42.1(9) 2 . . 2 ?
N1 Sb1 B1 C9 93.8(12) . . . . ?
N2 Sb1 B1 C9 174.5(11) . . . . ?
N2 Sb1 B1 C9 -114.8(13) 2 . . . ?
C8 Sb1 B1 C9 -115.8(12) . . . . ?
Sb1 Sb1 B1 C9 -151.3(12) 2 . . . ?
Li1 Sb1 B1 C9 -156.9(15) 2 . . . ?
N1 Sb1 B1 Li1 18(8) . . . . ?
N2 Sb1 B1 Li1 99(8) . . . . ?
N2 Sb1 B1 Li1 169(8) 2 . . . ?
C8 Sb1 B1 Li1 168(8) . . . . ?
Sb1 Sb1 B1 Li1 133(8) 2 . . . ?
Li1 Sb1 B1 Li1 127(9) 2 . . . ?
B1 N1 C1 C2 161.6(6) . . . . ?
Li1 N1 C1 C2 -55(2) . . . . ?
Sb1 N1 C1 C2 -54.7(6) . . . . ?
B1 N1 C1 C3 -79.0(8) . . . . ?
Li1 N1 C1 C3 64(2) . . . . ?
Sb1 N1 C1 C3 64.7(6) . . . . ?
B1 N1 C1 C4 42.2(8) . . . . ?
Li1 N1 C1 C4 -175(2) . . . . ?
Sb1 N1 C1 C4 -174.1(4) . . . . ?
B1 N1 C1 Li1 -143(2) . . . . ?
Sb1 N1 C1 Li1 1(2) . . . . ?
N2 Li1 C1 N1 -88(2) . . . . ?
B1 Li1 C1 N1 17.5(10) . . . . ?
N2 Li1 C1 N1 7.2(6) 2 . . . ?
Sb1 Li1 C1 N1 -37.3(11) 2 . . . ?
Li1 Li1 C1 N1 -39.0(16) 2 . . . ?
N1 Li1 C1 C2 128.4(18) . . . . ?
N2 Li1 C1 C2 39.9(19) . . . . ?
B1 Li1 C1 C2 145.9(9) . . . . ?
N2 Li1 C1 C2 135.6(14) 2 . . . ?
Sb1 Li1 C1 C2 91.1(15) 2 . . . ?
Li1 Li1 C1 C2 89(2) 2 . . . ?
N1 Li1 C1 C3 -122.4(17) . . . . ?
N2 Li1 C1 C3 149.2(18) . . . . ?
B1 Li1 C1 C3 -104.9(9) . . . . ?
N2 Li1 C1 C3 -115.2(13) 2 . . . ?
Sb1 Li1 C1 C3 -159.7(14) 2 . . . ?
Li1 Li1 C1 C3 -161(2) 2 . . . ?
N1 Li1 C1 C4 8(3) . . . . ?
N2 Li1 C1 C4 -81(3) . . . . ?
B1 Li1 C1 C4 25(2) . . . . ?
N2 Li1 C1 C4 15(3) 2 . . . ?
Sb1 Li1 C1 C4 -30(3) 2 . . . ?
Li1 Li1 C1 C4 -31(3) 2 . . . ?
B1 N2 C5 C8 173.3(6) 2 . . . ?
Sb1 N2 C5 C8 -22.6(6) . . . . ?
Sb1 N2 C5 C8 64.7(7) 2 . . . ?
Li1 N2 C5 C8 -30.7(13) . . . . ?
Li1 N2 C5 C8 72.5(16) 2 . . . ?
B1 N2 C5 C6 56.5(8) 2 . . . ?
Sb1 N2 C5 C6 -139.4(4) . . . . ?
Sb1 N2 C5 C6 -52.2(6) 2 . . . ?
Li1 N2 C5 C6 -147.5(13) . . . . ?
Li1 N2 C5 C6 -44.4(16) 2 . . . ?
B1 N2 C5 C7 -64.5(8) 2 . . . ?
Sb1 N2 C5 C7 99.6(5) . . . . ?
Sb1 N2 C5 C7 -173.1(5) 2 . . . ?
Li1 N2 C5 C7 91.5(13) . . . . ?
Li1 N2 C5 C7 -165.3(15) 2 . . . ?
N2 C5 C8 Sb1 17.9(5) . . . . ?
C6 C5 C8 Sb1 136.3(5) . . . . ?
C7 C5 C8 Sb1 -103.4(7) . . . . ?
N1 Sb1 C8 C5 26.3(9) . . . . ?
N2 Sb1 C8 C5 -13.0(3) . . . . ?
N2 Sb1 C8 C5 -94.2(4) 2 . . . ?
B1 Sb1 C8 C5 -93.6(7) . . . . ?
Sb1 Sb1 C8 C5 -59.1(4) 2 . . . ?
Li1 Sb1 C8 C5 -54.6(9) 2 . . . ?
N1 B1 C9 C14 -99.8(7) . . . . ?
N2 B1 C9 C14 82.4(8) 2 . . . ?
Li1 B1 C9 C14 -158(2) . . . . ?
Sb1 B1 C9 C14 -176.3(9) . . . . ?
N1 B1 C9 C10 76.4(8) . . . . ?
N2 B1 C9 C10 -101.4(7) 2 . . . ?
Li1 B1 C9 C10 18(3) . . . . ?
Sb1 B1 C9 C10 -0.1(15) . . . . ?
C14 C9 C10 C11 -1.5(9) . . . . ?
B1 C9 C10 C11 -177.9(6) . . . . ?
C9 C10 C11 C12 1.6(10) . . . . ?
C10 C11 C12 C13 -0.9(11) . . . . ?
C11 C12 C13 C14 0.2(11) . . . . ?
C12 C13 C14 C9 -0.1(11) . . . . ?
C10 C9 C14 C13 0.7(10) . . . . ?
B1 C9 C14 C13 177.1(6) . . . . ?
